data_1528127
loop_
_publ_author_name
'Thornber, M.R.'
'Bevan, D.J.M.'

_publ_section_title
;
 Mixed oxides of the type M O2 (fluorite)-M2 O3. IV. Crystal structures of
 the high- and low-temperature forms of Zr3 Yb4 O12
;
_journal_name_full 'Journal of Solid State Chemistry'
_journal_page_first 536
_journal_page_last 544
_journal_volume 1
_journal_year 1970
_chemical_formula_sum 'O12 Yb4 Zr3'
_chemical_name_systematic 'Zr3 Yb4 O12'
_space_group_IT_number 148
_symmetry_space_group_name_Hall '-R 3'
_symmetry_space_group_name_H-M 'R -3 :H'
_cell_angle_alpha 90
_cell_angle_beta 90
_cell_angle_gamma 120
_cell_formula_units_Z 3
_cell_length_a 9.68
_cell_length_b 9.68
_cell_length_c 8.96
_cell_volume 727.092
_citation_journal_id_ASTM JSSCBI
_cod_data_source_file Thornber_JSSCBI_1970_1940.cif
_cod_data_source_block O12Yb4Zr3
_cod_database_code 1528127

loop_
_symmetry_equiv_pos_as_xyz
x,y,z
-y,x-y,z
-x+y,-x,z
-x,-y,-z
y,-x+y,-z
x-y,x,-z
x+2/3,y+1/3,z+1/3
-y+2/3,x-y+1/3,z+1/3
-x+y+2/3,-x+1/3,z+1/3
-x+2/3,-y+1/3,-z+1/3
y+2/3,-x+y+1/3,-z+1/3
x-y+2/3,x+1/3,-z+1/3
x+1/3,y+2/3,z+2/3
-y+1/3,x-y+2/3,z+2/3
-x+y+1/3,-x+2/3,z+2/3
-x+1/3,-y+2/3,-z+2/3
y+1/3,-x+y+2/3,-z+2/3
x-y+1/3,x+2/3,-z+2/3

loop_
_atom_site_label
_atom_site_type_symbol
_atom_site_fract_x
_atom_site_fract_y
_atom_site_fract_z
_atom_site_occupancy
_atom_site_U_iso_or_equiv
Yb1 Yb+3 0 0 0 0.571 0.0
Zr1 Zr+4 0 0 0 0.429 0.0
O2 O-2 0.205 0.18 0.098 1 0.0
Zr2 Zr+4 0.2567 0.213 0.3516 0.429 0.0
O1 O-2 0.021 0.205 0.381 1 0.0
Yb2 Yb+3 0.2576 0.213 0.3516 0.571 0.0
